data_4103805
loop_
_publ_author_name
'Klap\"otke, Thomas M.'
'Stierstorfer, J\"org'

_publ_section_title
;
 The CN~7~^-^ anion
;
_journal_coden_ASTM JACSAT
_journal_issue 3
_journal_name_full 'Journal of the American Chemical Society'
_journal_page_first 1122
_journal_page_last 1134
_journal_paper_doi 10.1021/ja8077522
_journal_volume 131
_journal_year 2009
_chemical_formula_moiety 'C N7, H4 N'
_chemical_formula_sum 'C H4 N8'
_chemical_formula_weight 128.12
_chemical_name_common 'ammonium 5-azidotetrazolate'
_chemical_name_systematic 'ammonium 5-azidotetrazolate'
_space_group_IT_number 4
_symmetry_cell_setting monoclinic
_symmetry_Int_Tables_number 4
_symmetry_space_group_name_Hall 'P 2yb'
_symmetry_space_group_name_H-M 'P 1 21 1'
_atom_sites_solution_hydrogens geom
_atom_sites_solution_primary direct
_atom_sites_solution_secondary difmap
_audit_author_name 'Joerg Stierstorfer'
_audit_creation_date
;
'Thu Dec 13 10:26:54 2007'
;
_audit_creation_method SHELXL-97
_audit_update_record 13.12.2007
_cell_angle_alpha 90.00
_cell_angle_beta 99.177(6)
_cell_angle_gamma 90.00
_cell_formula_units_Z 2
_cell_length_a 3.9103(3)
_cell_length_b 6.9140(4)
_cell_length_c 9.9127(6)
_cell_measurement_reflns_used 769
_cell_measurement_temperature 200(2)
_cell_measurement_theta_max 26.9998
_cell_measurement_theta_min 4.1569
_cell_volume 264.57(3)
_computing_cell_refinement
;
CrysAlis RED, Oxford Diffraction Ltd.,
Version 1.171.27p5 beta (release 01-04-2005 CrysAlis171 .NET)
(compiled Apr  1 2005,17:53:34)
;
_computing_data_collection
;
CrysAlis CCD, Oxford Diffraction Ltd.,
Version 1.171.27p5 beta (release 01-04-2005 CrysAlis171 .NET)
(compiled Apr  1 2005,17:53:34)
;
_computing_data_reduction
;
CrysAlis RED, Oxford Diffraction Ltd.,
Version 1.171.27p5 beta (release 01-04-2005 CrysAlis171 .NET)
(compiled Apr  1 2005,17:53:34)
;
_computing_molecular_graphics
;
'ORTEP (M. N. Burnett, C. K. Johnson, ORTEP-III: Oak Ridge Thermal Ellipsoid
;
_computing_publication_material 'PLATON (A. L. Spek, Acta Crystallogr, Sect. A, 1990, 46, C34, 1995 version).'
_computing_structure_refinement 'SHELXL-97 (Sheldrick, 1997)'
_computing_structure_solution SIR-92
_diffrn_ambient_temperature 200
_diffrn_detector_area_resol_mean 15.9809
_diffrn_measured_fraction_theta_full 0.997
_diffrn_measured_fraction_theta_max 0.997
_diffrn_measurement_device 'CCD camera on \k-goniostat'
_diffrn_measurement_device_type KappaCCD
_diffrn_measurement_method omega-scan
_diffrn_orient_matrix_UB_11 0.1245786800
_diffrn_orient_matrix_UB_12 -0.0208422755
_diffrn_orient_matrix_UB_13 0.0582465411
_diffrn_orient_matrix_UB_21 0.0432217119
_diffrn_orient_matrix_UB_22 0.0995065954
_diffrn_orient_matrix_UB_23 0.0066057050
_diffrn_orient_matrix_UB_31 -0.1276778774
_diffrn_orient_matrix_UB_32 0.0133032850
_diffrn_orient_matrix_UB_33 0.0424086290
_diffrn_radiation_collimation 0.5
_diffrn_radiation_monochromator graphite
_diffrn_radiation_source 'fine-focus sealed tube'
_diffrn_radiation_type 'Mo K\a'
_diffrn_radiation_wavelength 0.71073
_diffrn_reflns_av_R_equivalents 0.0592
_diffrn_reflns_av_sigmaI/netI 0.0677
_diffrn_reflns_limit_h_max 5
_diffrn_reflns_limit_h_min -4
_diffrn_reflns_limit_k_max 8
_diffrn_reflns_limit_k_min -8
_diffrn_reflns_limit_l_max 12
_diffrn_reflns_limit_l_min -12
_diffrn_reflns_number 2806
_diffrn_reflns_theta_full 27.08
_diffrn_reflns_theta_max 27.08
_diffrn_reflns_theta_min 4.16
_diffrn_source_current 40
_diffrn_source_type 'Spellman generator'
_diffrn_source_voltage 50
_exptl_absorpt_coefficient_mu 0.129
_exptl_absorpt_correction_T_max 0.99000
_exptl_absorpt_correction_T_min 0.97001
_exptl_absorpt_correction_type multi-scan
_exptl_absorpt_process_details
;SCALE3 ABSPACK - An Oxford Diffraction program (1.0.4,gui:1.0.3)
(C) 2005 Oxford Diffraction Ltd.
;
_exptl_crystal_colour colorless
_exptl_crystal_density_diffrn 1.608
_exptl_crystal_density_method 'not measured'
_exptl_crystal_description plates
_exptl_crystal_F_000 132
_exptl_crystal_size_max 0.08
_exptl_crystal_size_mid 0.05
_exptl_crystal_size_min 0.01
_refine_diff_density_max 0.220
_refine_diff_density_min -0.160
_refine_diff_density_rms 0.047
_refine_ls_abs_structure_details 'Flack H D (1983), Acta Cryst. A39, 876-881'
_refine_ls_abs_structure_Flack 10(10)
_refine_ls_extinction_method none
_refine_ls_goodness_of_fit_ref 0.907
_refine_ls_hydrogen_treatment refall
_refine_ls_matrix_type full
_refine_ls_number_parameters 98
_refine_ls_number_reflns 623
_refine_ls_number_restraints 1
_refine_ls_restrained_S_all 0.906
_refine_ls_R_factor_all 0.0731
_refine_ls_R_factor_gt 0.0307
_refine_ls_shift/su_max 0.000
_refine_ls_shift/su_mean 0.000
_refine_ls_structure_factor_coef Fsqd
_refine_ls_weighting_scheme calc
_refine_ls_wR_factor_gt 0.0516
_refine_ls_wR_factor_ref 0.0637
_reflns_number_gt 383
_reflns_number_total 623
_reflns_threshold_expression >2sigma(I)
_cod_data_source_file ja8077522_si_002_3_NH4CN7.cif
_cod_data_source_block cx439
_cod_database_code 4103805

loop_
_symmetry_equiv_pos_as_xyz
'x, y, z'
'-x, y+1/2, -z'

loop_
_atom_site_label
_atom_site_type_symbol
_atom_site_fract_x
_atom_site_fract_y
_atom_site_fract_z
_atom_site_U_iso_or_equiv
_atom_site_adp_type
_atom_site_occupancy
_atom_site_symmetry_multiplicity
_atom_site_calc_flag
N2 N 0.4324(8) -0.3216(4) 0.8412(3) 0.0318(8) Uani 1 1 d
N8 N 1.0025(8) -0.1609(6) 0.1428(3) 0.0296(7) Uani 1 1 d
N3 N 0.3490(6) -0.1653(5) 0.9025(2) 0.0310(7) Uani 1 1 d
C1 C 0.5377(10) -0.0844(5) 0.7229(4) 0.0247(9) Uani 1 1 d
N4 N 0.4138(8) -0.0072(4) 0.8290(3) 0.0293(8) Uani 1 1 d
N1 N 0.5586(8) -0.2743(4) 0.7256(3) 0.0294(8) Uani 1 1 d
N5 N 0.6389(7) 0.0391(4) 0.6243(3) 0.0339(9) Uani 1 1 d
N6 N 0.7634(8) -0.0462(4) 0.5321(3) 0.0347(8) Uani 1 1 d
N7 N 0.8822(9) -0.1010(4) 0.4433(3) 0.0489(11) Uani 1 1 d
H8B H 0.847(13) -0.280(7) 0.158(4) 0.092(17) Uiso 1 1 d
H8C H 0.867(8) -0.060(5) 0.138(3) 0.020(10) Uiso 1 1 d
H8A H 1.147(8) -0.134(5) 0.224(4) 0.040(11) Uiso 1 1 d
H8D H 1.110(11) -0.178(9) 0.072(4) 0.088(14) Uiso 1 1 d

loop_
_atom_site_aniso_label
_atom_site_aniso_U_11
_atom_site_aniso_U_22
_atom_site_aniso_U_33
_atom_site_aniso_U_23
_atom_site_aniso_U_13
_atom_site_aniso_U_12
N2 0.041(2) 0.0285(19) 0.0282(19) -0.0003(13) 0.0114(16) -0.0018(15)
N8 0.0369(17) 0.0247(16) 0.0293(17) -0.0016(18) 0.0113(13) 0.003(2)
N3 0.0381(16) 0.0263(15) 0.0306(14) -0.0001(18) 0.0121(12) -0.004(2)
C1 0.022(2) 0.029(2) 0.022(2) 0.0005(17) 0.0031(15) 0.002(2)
N4 0.039(2) 0.0210(18) 0.029(2) 0.0026(13) 0.0090(15) 0.0020(14)
N1 0.0378(19) 0.0231(18) 0.0287(18) -0.0008(14) 0.0095(15) -0.0001(17)
N5 0.051(2) 0.0247(18) 0.0300(17) 0.0011(13) 0.0183(16) -0.0010(15)
N6 0.0387(19) 0.0338(18) 0.0323(19) 0.0092(15) 0.0080(16) 0.0002(16)
N7 0.064(3) 0.046(2) 0.041(2) 0.0025(14) 0.0215(18) 0.0051(17)

loop_
_atom_type_symbol
_atom_type_description
_atom_type_scat_dispersion_real
_atom_type_scat_dispersion_imag
_atom_type_scat_source
C C 0.0033 0.0000 'International Tables Vol C Tables 4.2.6.8 and 6.1.1.4'
H H 0.0000 0.0000 'International Tables Vol C Tables 4.2.6.8 and 6.1.1.4'
N N 0.0061 0.0000 'International Tables Vol C Tables 4.2.6.8 and 6.1.1.4'

loop_
_geom_angle_atom_site_label_1
_geom_angle_atom_site_label_2
_geom_angle_atom_site_label_3
_geom_angle
N3 N2 N1 110.2(2)
H8B N8 H8C 106(3)
H8B N8 H8A 109(3)
H8C N8 H8A 100(3)
H8B N8 H8D 111(4)
H8C N8 H8D 115(4)
H8A N8 H8D 115(3)
N2 N3 N4 109.5(2)
N1 C1 N4 114.3(4)
N1 C1 N5 126.8(4)
N4 C1 N5 118.9(3)
C1 N4 N3 102.8(3)
C1 N1 N2 103.1(3)
N6 N5 C1 114.2(3)
N7 N6 N5 171.5(3)

loop_
_geom_bond_atom_site_label_1
_geom_bond_atom_site_label_2
_geom_bond_distance
N2 N3 1.306(4)
N2 N1 1.358(4)
N8 H8B 1.05(5)
N8 H8C 0.87(3)
N8 H8A 0.92(4)
N8 H8D 0.88(4)
N3 N4 1.360(4)
C1 N1 1.316(4)
C1 N4 1.337(5)
C1 N5 1.401(4)
N5 N6 1.250(4)
N6 N7 1.125(4)

loop_
_geom_hbond_atom_site_label_D
_geom_hbond_atom_site_label_H
_geom_hbond_atom_site_label_A
_geom_hbond_distance_DH
_geom_hbond_distance_HA
_geom_hbond_distance_DA
_geom_hbond_angle_DHA
_geom_hbond_site_symmetry_A
N8 H8B N4 1.05(5) 1.89(5) 2.933(4) 175(4) 2_646
N8 H8B N3 1.05(5) 2.81(5) 3.749(6) 149(4) 2_646
N8 H8C N2 0.87(3) 2.05(3) 2.917(5) 171(3) 2_656
N8 H8A N7 0.92(4) 2.57(3) 3.116(4) 119(2) .
N8 H8D N3 0.88(4) 2.05(4) 2.923(4) 169(6) 1_654

loop_
_geom_torsion_atom_site_label_1
_geom_torsion_atom_site_label_2
_geom_torsion_atom_site_label_3
_geom_torsion_atom_site_label_4
_geom_torsion
N1 N2 N3 N4 0.6(3)
N1 C1 N4 N3 -0.8(6)
N5 C1 N4 N3 -179.1(3)
N2 N3 N4 C1 0.1(4)
N4 C1 N1 N2 1.1(6)
N5 C1 N1 N2 179.3(4)
N3 N2 N1 C1 -1.0(5)
N1 C1 N5 N6 -0.7(7)
N4 C1 N5 N6 177.4(3)
